data_7024857
loop_
_publ_author_name
'Liguori, Paola F.'
'Valentini, Alessandra'
'Palma, Mariagrazia'
'Bellusci, Anna'
'Bernardini, Sergio'
'Ghedini, Mauro'
'Panno, Maria Luisa'
'Pettinari, Claudio'
'Marchetti, Fabio'
'Crispini, Alessandra'
'Pucci, Daniela'

_publ_section_title
;
 Non-classical anticancer agents: synthesis and biological evaluation of
 zinc(II) heteroleptic complexes.
;
_journal_issue 17
_journal_name_full 'Dalton transactions (Cambridge, England : 2003)'
_journal_page_first 4205
_journal_page_last 4212
_journal_paper_doi 10.1039/b922101h
_journal_volume 39
_journal_year 2010
_chemical_formula_moiety 'C42 H54 N2 O4 Zn'
_chemical_formula_sum 'C42 H54 N2 O4 Zn'
_chemical_formula_weight 716.24
_space_group_IT_number 2
_symmetry_cell_setting triclinic
_symmetry_space_group_name_Hall '-P 1'
_symmetry_space_group_name_H-M 'P -1'
_atom_sites_solution_hydrogens geom
_atom_sites_solution_primary patterson
_atom_sites_solution_secondary difmap
_audit_creation_method SHELXL-97
_cell_angle_alpha 77.235(5)
_cell_angle_beta 86.019(6)
_cell_angle_gamma 75.809(5)
_cell_formula_units_Z 2
_cell_length_a 10.8621(16)
_cell_length_b 13.4763(18)
_cell_length_c 14.342(2)
_cell_measurement_reflns_used 8497
_cell_measurement_temperature 298(2)
_cell_measurement_theta_max 24.71
_cell_measurement_theta_min 1.92
_cell_volume 1984.8(5)
_computing_cell_refinement 'Bruker SMART'
_computing_data_collection 'Bruker SMART'
_computing_data_reduction 'Bruker SAINT'
_computing_molecular_graphics 'Bruker SHELXTL'
_computing_publication_material 'Bruker SHELXTL'
_computing_structure_refinement 'Bruker SHELXTL'
_computing_structure_solution 'Bruker SHELXTL'
_diffrn_ambient_temperature 298(2)
_diffrn_measured_fraction_theta_full 0.997
_diffrn_measured_fraction_theta_max 0.997
_diffrn_measurement_device_type 'CCD area detector'
_diffrn_measurement_method 'phi and omega scans'
_diffrn_radiation_monochromator graphite
_diffrn_radiation_source 'fine-focus sealed tube'
_diffrn_radiation_type MoK\a
_diffrn_radiation_wavelength 0.71073
_diffrn_reflns_av_R_equivalents 0.0753
_diffrn_reflns_av_sigmaI/netI 0.0734
_diffrn_reflns_limit_h_max 12
_diffrn_reflns_limit_h_min -12
_diffrn_reflns_limit_k_max 15
_diffrn_reflns_limit_k_min -15
_diffrn_reflns_limit_l_max 16
_diffrn_reflns_limit_l_min -16
_diffrn_reflns_number 34037
_diffrn_reflns_theta_full 24.71
_diffrn_reflns_theta_max 24.71
_diffrn_reflns_theta_min 1.92
_exptl_absorpt_coefficient_mu 0.660
_exptl_absorpt_correction_T_max 0.701
_exptl_absorpt_correction_T_min 0.677
_exptl_absorpt_correction_type sphere
_exptl_absorpt_process_details SADABS
_exptl_crystal_colour white
_exptl_crystal_density_diffrn 1.198
_exptl_crystal_density_method 'not measured'
_exptl_crystal_description plate
_exptl_crystal_F_000 764
_exptl_crystal_size_max 0.18
_exptl_crystal_size_mid 0.16
_exptl_crystal_size_min 0.06
_refine_diff_density_max 1.136
_refine_diff_density_min -0.276
_refine_diff_density_rms 0.052
_refine_ls_extinction_method none
_refine_ls_goodness_of_fit_ref 1.052
_refine_ls_hydrogen_treatment constr
_refine_ls_matrix_type full
_refine_ls_number_parameters 496
_refine_ls_number_reflns 6749
_refine_ls_number_restraints 124
_refine_ls_restrained_S_all 1.080
_refine_ls_R_factor_all 0.1110
_refine_ls_R_factor_gt 0.0573
_refine_ls_shift/su_max 0.025
_refine_ls_shift/su_mean 0.001
_refine_ls_structure_factor_coef Fsqd
_refine_ls_weighting_details 'calc w=1/[\s^2^(Fo^2^)+(0.0891P)^2^+0.0497P] where P=(Fo^2^+2Fc^2^)/3'
_refine_ls_weighting_scheme calc
_refine_ls_wR_factor_gt 0.1482
_refine_ls_wR_factor_ref 0.1738
_reflns_number_gt 3967
_reflns_number_total 6749
_reflns_threshold_expression >2sigma(I)
_cod_data_source_file b922101h.txt
_cod_data_source_block (5)
_cod_depositor_comments
;
The following automatic conversions were performed:

'_symmetry_cell_setting' value 'Triclinic' changed to 'triclinic'
according to /home/saulius/struct/CIF-dictionaries/cif_core.dic
dictionary named 'cif_core.dic' version 2.4.2 from 2011-04-26.

Automatic conversion script
Id: cif_fix_values 1891 2012-01-12 08:04:46Z andrius 
;
_cod_original_sg_symbol_H-M ' P -1'
_cod_database_code 7024857

loop_
_symmetry_equiv_pos_as_xyz
'x, y, z'
'-x, -y, -z'

loop_
_atom_site_label
_atom_site_type_symbol
_atom_site_fract_x
_atom_site_fract_y
_atom_site_fract_z
_atom_site_U_iso_or_equiv
_atom_site_adp_type
_atom_site_occupancy
_atom_site_symmetry_multiplicity
_atom_site_calc_flag
_atom_site_refinement_flags
_atom_site_disorder_assembly
_atom_site_disorder_group
Zn1 Zn 0.68551(4) 0.63980(4) 0.61581(3) 0.0625(2) Uani 1 1 d . . .
O1 O 0.6368(3) 0.7166(2) 0.7290(2) 0.0789(9) Uani 1 1 d . . .
O2 O 0.8389(3) 0.5747(2) 0.7080(2) 0.0711(8) Uani 1 1 d . . .
O3 O 0.5417(3) 0.7428(2) 0.5275(2) 0.0661(8) Uani 1 1 d . . .
O4 O 0.7796(3) 0.7440(2) 0.5322(2) 0.0737(8) Uani 1 1 d . . .
N1 N 0.5671(3) 0.5317(3) 0.6661(2) 0.0602(9) Uani 1 1 d . . .
N2 N 0.7447(3) 0.5220(3) 0.5337(2) 0.0574(8) Uani 1 1 d . . .
C1 C 0.4807(4) 0.5388(4) 0.7365(3) 0.0724(12) Uani 1 1 d . . .
H1A H 0.4718 0.5929 0.7688 0.087 Uiso 1 1 calc R . .
C2 C 0.4032(5) 0.4688(4) 0.7637(3) 0.0792(14) Uani 1 1 d . . .
H2A H 0.3458 0.4753 0.8145 0.095 Uiso 1 1 calc R . .
C3 C 0.4118(4) 0.3900(4) 0.7154(3) 0.0654(11) Uani 1 1 d . . .
C4 C 0.5019(4) 0.3834(3) 0.6425(3) 0.0602(11) Uani 1 1 d . . .
H4A H 0.5110 0.3308 0.6083 0.072 Uiso 1 1 calc R . .
C5 C 0.5780(4) 0.4530(3) 0.6200(3) 0.0553(10) Uani 1 1 d . . .
C6 C 0.6773(4) 0.4491(3) 0.5435(3) 0.0542(10) Uani 1 1 d . . .
C7 C 0.7026(4) 0.3752(3) 0.4865(3) 0.0625(11) Uani 1 1 d . . .
H7A H 0.6537 0.3261 0.4942 0.075 Uiso 1 1 calc R . .
C8 C 0.7999(4) 0.3737(4) 0.4184(3) 0.0682(12) Uani 1 1 d . . .
C9 C 0.8710(4) 0.4467(4) 0.4126(3) 0.0706(12) Uani 1 1 d . . .
H9A H 0.9396 0.4469 0.3700 0.085 Uiso 1 1 calc R . .
C10 C 0.8411(4) 0.5186(3) 0.4693(3) 0.0660(12) Uani 1 1 d . . .
H10A H 0.8898 0.5678 0.4631 0.079 Uiso 1 1 calc R . .
C11 C 0.3292(4) 0.3135(4) 0.7410(3) 0.0757(13) Uani 1 1 d . . .
H11A H 0.3050 0.2983 0.6828 0.091 Uiso 1 1 calc R . .
H11B H 0.2522 0.3455 0.7722 0.091 Uiso 1 1 calc R . .
C12 C 0.3927(5) 0.2121(4) 0.8062(3) 0.0827(14) Uani 1 1 d . . .
H12A H 0.4165 0.2269 0.8647 0.099 Uiso 1 1 calc R . .
H12B H 0.4697 0.1797 0.7753 0.099 Uiso 1 1 calc R . .
C13 C 0.3067(5) 0.1361(4) 0.8306(3) 0.0836(14) Uani 1 1 d U . .
H13A H 0.2311 0.1681 0.8633 0.100 Uiso 1 1 calc R . .
H13B H 0.2801 0.1242 0.7717 0.100 Uiso 1 1 calc R . .
C14 C 0.3669(5) 0.0324(4) 0.8922(4) 0.1013(17) Uani 1 1 d U . .
H14A H 0.3871 0.0438 0.9533 0.122 Uiso 1 1 calc R . .
H14B H 0.4462 0.0031 0.8621 0.122 Uiso 1 1 calc R . .
C15 C 0.2835(6) -0.0478(5) 0.9103(4) 0.119(2) Uani 1 1 d U . .
H15A H 0.2076 -0.0212 0.9455 0.143 Uiso 1 1 calc R . .
H15B H 0.2572 -0.0546 0.8492 0.143 Uiso 1 1 calc R . .
C16 C 0.3479(7) -0.1533(5) 0.9643(6) 0.151(3) Uani 1 1 d U . .
H16A H 0.4311 -0.1735 0.9353 0.181 Uiso 1 1 calc R . .
H16B H 0.3610 -0.1476 1.0289 0.181 Uiso 1 1 calc R . .
C17 C 0.2831(9) -0.2378(6) 0.9700(6) 0.179(4) Uani 1 1 d U . .
H17A H 0.2681 -0.2441 0.9060 0.214 Uiso 1 1 calc R . .
H17B H 0.2014 -0.2207 1.0020 0.214 Uiso 1 1 calc R . .
C18 C 0.3620(11) -0.3431(7) 1.0250(9) 0.218(5) Uani 1 1 d U . .
H18A H 0.4432 -0.3597 0.9923 0.261 Uiso 1 1 calc R . .
H18B H 0.3784 -0.3355 1.0883 0.261 Uiso 1 1 calc R . .
C19 C 0.3068(11) -0.4233(8) 1.0338(9) 0.227(5) Uani 1 1 d . . .
H19A H 0.3614 -0.4859 1.0686 0.341 Uiso 1 1 calc R . .
H19B H 0.2921 -0.4328 0.9715 0.341 Uiso 1 1 calc R . .
H19C H 0.2273 -0.4087 1.0678 0.341 Uiso 1 1 calc R . .
C20 C 0.8276(4) 0.2966(4) 0.3540(4) 0.0848(14) Uani 1 1 d . . .
H20A H 0.7557 0.2653 0.3565 0.102 Uiso 1 1 calc R . .
H20B H 0.8364 0.3340 0.2888 0.102 Uiso 1 1 calc R . .
C21 C 0.9442(5) 0.2115(4) 0.3787(4) 0.0928(16) Uani 1 1 d . B .
H21A H 0.9290 0.1649 0.4380 0.111 Uiso 1 1 calc R . .
H21B H 1.0129 0.2421 0.3891 0.111 Uiso 1 1 calc R . .
C22 C 0.9849(5) 0.1480(5) 0.3015(5) 0.1083(19) Uani 1 1 d DU . .
H22A H 0.9093 0.1313 0.2833 0.130 Uiso 0.60 1 calc PR A 1
H22B H 1.0113 0.1946 0.2462 0.130 Uiso 0.60 1 calc PR A 1
H22C H 1.0026 0.1930 0.2418 0.130 Uiso 0.40 1 calc PR A 2
H22D H 0.9181 0.1156 0.2909 0.130 Uiso 0.40 1 calc PR A 2
C23 C 1.078(2) 0.0563(16) 0.3157(16) 0.160(9) Uani 0.60 1 d PDU B 1
H23A H 1.0464 0.0073 0.3658 0.192 Uiso 0.60 1 calc PR B 1
H23B H 1.1496 0.0714 0.3426 0.192 Uiso 0.60 1 calc PR B 1
C24 C 1.130(2) 0.0004(12) 0.2447(18) 0.230(10) Uani 0.60 1 d PDU B 1
H24A H 1.1021 0.0417 0.1822 0.276 Uiso 0.60 1 calc PR B 1
H24B H 1.2222 -0.0146 0.2454 0.276 Uiso 0.60 1 calc PR B 1
C25 C 1.092(2) -0.0876(15) 0.2618(17) 0.245(9) Uani 0.60 1 d PDU B 1
H25A H 1.0041 -0.0651 0.2429 0.295 Uiso 0.60 1 calc PR B 1
H25B H 1.0898 -0.1070 0.3311 0.295 Uiso 0.60 1 calc PR B 1
C26 C 1.132(3) -0.1792(19) 0.236(2) 0.292(12) Uani 0.60 1 d PDU B 1
H26A H 1.2060 -0.2123 0.2753 0.351 Uiso 0.60 1 calc PR B 1
H26B H 1.1663 -0.1591 0.1720 0.351 Uiso 0.60 1 calc PR B 1
C27 C 1.085(3) -0.265(2) 0.2283(16) 0.253(11) Uani 0.60 1 d PDU B 1
H27A H 1.0236 -0.2452 0.1773 0.304 Uiso 0.60 1 calc PR B 1
H27B H 1.1531 -0.3218 0.2148 0.304 Uiso 0.60 1 calc PR B 1
C28 C 1.029(3) -0.295(2) 0.3123(14) 0.174(9) Uani 0.60 1 d PDU B 1
H28A H 0.9947 -0.3538 0.3105 0.261 Uiso 0.60 1 calc PR B 1
H28B H 0.9616 -0.2381 0.3249 0.261 Uiso 0.60 1 calc PR B 1
H28C H 1.0904 -0.3146 0.3621 0.261 Uiso 0.60 1 calc PR B 1
C23A C 1.111(4) 0.060(3) 0.338(3) 0.138(8) Uani 0.40 1 d PDU B 2
H23C H 1.1725 0.0887 0.3627 0.165 Uiso 0.40 1 calc PR B 2
H23D H 1.0916 0.0028 0.3869 0.165 Uiso 0.40 1 calc PR B 2
C24A C 1.152(4) 0.028(2) 0.255(3) 0.300(17) Uani 0.40 1 d PDU B 2
H24C H 1.0818 0.0558 0.2110 0.360 Uiso 0.40 1 calc PR B 2
H24D H 1.2180 0.0647 0.2285 0.360 Uiso 0.40 1 calc PR B 2
C25A C 1.199(2) -0.074(2) 0.249(3) 0.232(12) Uani 0.40 1 d PDU B 2
H25C H 1.2871 -0.0854 0.2652 0.278 Uiso 0.40 1 calc PR B 2
H25D H 1.1991 -0.0701 0.1811 0.278 Uiso 0.40 1 calc PR B 2
C26A C 1.172(2) -0.1749(17) 0.288(3) 0.201(12) Uani 0.40 1 d PDU B 2
H26C H 1.2375 -0.2221 0.2591 0.241 Uiso 0.40 1 calc PR B 2
H26D H 1.1963 -0.1889 0.3548 0.241 Uiso 0.40 1 calc PR B 2
C27A C 1.065(2) -0.219(2) 0.293(3) 0.276(19) Uani 0.40 1 d PDU B 2
H27C H 0.9979 -0.1590 0.2670 0.331 Uiso 0.40 1 calc PR B 2
H27D H 1.0464 -0.2348 0.3612 0.331 Uiso 0.40 1 calc PR B 2
C28A C 1.031(4) -0.314(3) 0.256(4) 0.29(3) Uani 0.40 1 d PDU B 2
H28D H 0.9449 -0.3174 0.2743 0.434 Uiso 0.40 1 calc PR B 2
H28E H 1.0876 -0.3789 0.2835 0.434 Uiso 0.40 1 calc PR B 2
H28F H 1.0390 -0.3019 0.1874 0.434 Uiso 0.40 1 calc PR B 2
C29 C 0.7232(5) 0.6983(4) 0.7897(3) 0.0732(13) Uani 1 1 d . . .
C30 C 0.8369(4) 0.6164(4) 0.7786(3) 0.0659(12) Uani 1 1 d . . .
C31 C 0.9415(5) 0.5826(5) 0.8410(4) 0.0921(16) Uani 1 1 d . . .
H31A H 1.0036 0.5265 0.8271 0.111 Uiso 1 1 calc R . .
C32 C 0.9671(7) 0.6183(6) 0.9187(5) 0.125(2) Uani 1 1 d . . .
H32A H 1.0456 0.5849 0.9462 0.150 Uiso 1 1 calc R . .
C33 C 0.8980(10) 0.6930(8) 0.9613(5) 0.154(3) Uani 1 1 d . . .
H33A H 0.9326 0.7029 1.0151 0.185 Uiso 1 1 calc R . .
C34 C 0.7824(9) 0.7561(7) 0.9342(5) 0.143(3) Uani 1 1 d . . .
H34A H 0.7499 0.8057 0.9710 0.172 Uiso 1 1 calc R . .
C35 C 0.7055(6) 0.7581(5) 0.8604(4) 0.110(2) Uani 1 1 d . . .
H35A H 0.6286 0.8077 0.8571 0.132 Uiso 1 1 calc R . .
C36 C 0.7087(4) 0.8254(3) 0.4824(3) 0.0605(11) Uani 1 1 d . . .
C37 C 0.7605(5) 0.9097(4) 0.4353(3) 0.0774(13) Uani 1 1 d . . .
H37A H 0.8475 0.8979 0.4438 0.093 Uiso 1 1 calc R . .
C38 C 0.7079(6) 1.0062(4) 0.3793(4) 0.0900(15) Uani 1 1 d . . .
H38A H 0.7651 1.0482 0.3590 0.108 Uiso 1 1 calc R . .
C39 C 0.5882(6) 1.0506(4) 0.3486(4) 0.0874(15) Uani 1 1 d . . .
H39A H 0.5723 1.1180 0.3110 0.105 Uiso 1 1 calc R . .
C40 C 0.4865(5) 1.0022(4) 0.3694(3) 0.0836(15) Uani 1 1 d . . .
H40A H 0.4101 1.0418 0.3417 0.100 Uiso 1 1 calc R . .
C41 C 0.4810(4) 0.9058(4) 0.4241(3) 0.0760(13) Uani 1 1 d . . .
H41A H 0.4016 0.8909 0.4257 0.091 Uiso 1 1 calc R . .
C42 C 0.5739(4) 0.8245(3) 0.4786(3) 0.0611(11) Uani 1 1 d . . .

loop_
_atom_site_aniso_label
_atom_site_aniso_U_11
_atom_site_aniso_U_22
_atom_site_aniso_U_33
_atom_site_aniso_U_23
_atom_site_aniso_U_13
_atom_site_aniso_U_12
Zn1 0.0581(3) 0.0558(4) 0.0768(4) -0.0169(3) -0.0097(2) -0.0142(2)
O1 0.0672(19) 0.078(2) 0.095(2) -0.0324(18) -0.0129(18) -0.0062(16)
O2 0.0654(19) 0.0665(19) 0.082(2) -0.0209(17) -0.0116(15) -0.0094(15)
O3 0.0583(17) 0.0601(19) 0.084(2) -0.0127(16) -0.0109(14) -0.0205(15)
O4 0.0571(18) 0.0621(19) 0.101(2) -0.0081(17) -0.0127(16) -0.0168(15)
N1 0.055(2) 0.062(2) 0.065(2) -0.0176(19) -0.0045(18) -0.0118(17)
N2 0.048(2) 0.057(2) 0.069(2) -0.0132(17) -0.0055(17) -0.0146(17)
C1 0.070(3) 0.079(3) 0.075(3) -0.029(3) -0.001(3) -0.018(3)
C2 0.074(3) 0.095(4) 0.075(3) -0.027(3) 0.013(3) -0.028(3)
C3 0.058(3) 0.070(3) 0.069(3) -0.008(2) -0.006(2) -0.020(2)
C4 0.059(3) 0.062(3) 0.063(3) -0.014(2) -0.001(2) -0.021(2)
C5 0.047(2) 0.057(3) 0.059(2) -0.009(2) -0.0087(19) -0.008(2)
C6 0.049(2) 0.055(3) 0.060(2) -0.012(2) -0.010(2) -0.011(2)
C7 0.053(3) 0.060(3) 0.080(3) -0.017(2) -0.006(2) -0.020(2)
C8 0.052(3) 0.074(3) 0.084(3) -0.027(3) -0.001(2) -0.014(2)
C9 0.056(3) 0.083(3) 0.078(3) -0.029(3) 0.006(2) -0.020(2)
C10 0.053(3) 0.068(3) 0.080(3) -0.017(3) -0.002(2) -0.019(2)
C11 0.068(3) 0.081(3) 0.079(3) -0.008(3) 0.002(2) -0.026(3)
C12 0.088(3) 0.088(4) 0.080(3) -0.014(3) 0.000(3) -0.037(3)
C13 0.094(4) 0.082(4) 0.078(3) -0.012(3) 0.002(3) -0.031(3)
C14 0.111(4) 0.095(4) 0.096(4) -0.005(3) 0.004(3) -0.036(4)
C15 0.132(5) 0.109(5) 0.109(4) 0.014(4) 0.001(4) -0.046(4)
C16 0.144(6) 0.111(5) 0.175(7) 0.032(5) -0.001(5) -0.042(5)
C17 0.226(9) 0.120(6) 0.188(8) 0.033(6) -0.032(7) -0.086(7)
C18 0.243(11) 0.108(7) 0.298(13) 0.012(8) -0.039(9) -0.071(7)
C19 0.232(11) 0.137(8) 0.321(14) -0.031(9) -0.074(10) -0.057(8)
C20 0.072(3) 0.097(4) 0.101(4) -0.049(3) 0.006(3) -0.026(3)
C21 0.075(3) 0.080(4) 0.132(5) -0.042(3) 0.004(3) -0.019(3)
C22 0.097(4) 0.095(4) 0.159(5) -0.070(4) 0.037(4) -0.044(3)
C23 0.128(14) 0.133(11) 0.221(17) -0.072(13) 0.028(13) -0.011(8)
C24 0.28(2) 0.097(9) 0.34(2) -0.163(12) 0.111(16) -0.010(12)
C25 0.230(17) 0.228(19) 0.36(2) -0.221(17) 0.111(16) -0.091(15)
C26 0.35(3) 0.31(3) 0.29(2) -0.15(2) 0.07(2) -0.15(2)
C27 0.25(2) 0.31(3) 0.23(2) -0.09(2) 0.092(17) -0.13(2)
C28 0.142(15) 0.165(19) 0.198(18) 0.023(15) -0.021(14) -0.055(13)
C23A 0.138(17) 0.121(12) 0.172(15) -0.116(11) 0.011(12) 0.008(11)
C24A 0.18(2) 0.24(3) 0.37(3) 0.03(3) 0.08(2) 0.03(2)
C25A 0.085(14) 0.22(2) 0.38(3) -0.03(3) 0.022(17) -0.048(16)
C26A 0.071(11) 0.127(16) 0.34(3) 0.075(18) -0.060(15) -0.008(12)
C27A 0.13(2) 0.18(2) 0.36(4) 0.10(3) 0.07(2) 0.08(2)
C28A 0.19(3) 0.12(3) 0.43(6) 0.14(4) 0.04(4) 0.01(2)
C29 0.079(3) 0.073(3) 0.071(3) -0.019(3) 0.000(3) -0.023(3)
C30 0.065(3) 0.064(3) 0.069(3) -0.007(2) -0.004(2) -0.021(2)
C31 0.083(4) 0.104(4) 0.086(4) -0.001(3) -0.025(3) -0.027(3)
C32 0.119(5) 0.162(7) 0.099(5) -0.019(5) -0.043(4) -0.037(5)
C33 0.186(9) 0.189(9) 0.107(6) -0.058(6) -0.043(6) -0.046(7)
C34 0.166(8) 0.175(8) 0.107(5) -0.074(5) 0.003(5) -0.038(6)
C35 0.117(5) 0.139(5) 0.093(4) -0.068(4) 0.007(4) -0.029(4)
C36 0.059(3) 0.057(3) 0.072(3) -0.022(2) 0.003(2) -0.020(2)
C37 0.068(3) 0.077(4) 0.092(3) -0.020(3) 0.007(3) -0.026(3)
C38 0.105(5) 0.064(4) 0.100(4) -0.009(3) 0.015(3) -0.031(3)
C39 0.112(5) 0.063(3) 0.084(4) -0.014(3) 0.014(3) -0.021(3)
C40 0.103(4) 0.062(3) 0.071(3) -0.010(3) -0.013(3) 0.008(3)
C41 0.072(3) 0.073(3) 0.081(3) -0.018(3) -0.013(3) -0.009(3)
C42 0.067(3) 0.055(3) 0.066(3) -0.023(2) -0.001(2) -0.014(2)

loop_
_atom_type_symbol
_atom_type_description
_atom_type_scat_dispersion_real
_atom_type_scat_dispersion_imag
_atom_type_scat_source
C C 0.0033 0.0016 'International Tables Vol C Tables 4.2.6.8 and 6.1.1.4'
H H 0.0000 0.0000 'International Tables Vol C Tables 4.2.6.8 and 6.1.1.4'
N N 0.0061 0.0033 'International Tables Vol C Tables 4.2.6.8 and 6.1.1.4'
O O 0.0106 0.0060 'International Tables Vol C Tables 4.2.6.8 and 6.1.1.4'
Zn Zn 0.2839 1.4301 'International Tables Vol C Tables 4.2.6.8 and 6.1.1.4'

loop_
_geom_angle_atom_site_label_1
_geom_angle_atom_site_label_2
_geom_angle_atom_site_label_3
_geom_angle
O4 Zn1 O1 97.58(13)
O4 Zn1 O2 92.17(12)
O1 Zn1 O2 76.46(12)
O4 Zn1 O3 77.17(11)
O1 Zn1 O3 93.83(12)
O2 Zn1 O3 164.65(11)
O4 Zn1 N2 95.47(12)
O1 Zn1 N2 163.14(13)
O2 Zn1 N2 92.46(12)
O3 Zn1 N2 99.45(11)
O4 Zn1 N1 164.39(12)
O1 Zn1 N1 94.12(13)
O2 Zn1 N1 100.62(12)
O3 Zn1 N1 91.81(12)
N2 Zn1 N1 75.23(13)
C29 O1 Zn1 115.0(3)
C30 O2 Zn1 115.3(3)
C42 O3 Zn1 113.9(3)
C36 O4 Zn1 115.2(3)
C1 N1 C5 117.6(4)
C1 N1 Zn1 125.3(3)
C5 N1 Zn1 117.0(3)
C6 N2 C10 117.7(4)
C6 N2 Zn1 117.6(3)
C10 N2 Zn1 124.6(3)
N1 C1 C2 122.9(4)
C3 C2 C1 119.7(4)
C2 C3 C4 116.8(4)
C2 C3 C11 121.8(4)
C4 C3 C11 121.3(4)
C5 C4 C3 121.1(4)
N1 C5 C4 121.8(4)
N1 C5 C6 114.6(4)
C4 C5 C6 123.5(4)
N2 C6 C7 121.2(4)
N2 C6 C5 115.0(4)
C7 C6 C5 123.8(4)
C6 C7 C8 120.8(4)
C9 C8 C7 116.7(4)
C9 C8 C20 121.1(4)
C7 C8 C20 122.2(4)
C10 C9 C8 120.2(4)
N2 C10 C9 123.3(4)
C3 C11 C12 113.3(4)
C11 C12 C13 112.1(4)
C14 C13 C12 114.2(4)
C13 C14 C15 114.2(5)
C16 C15 C14 113.9(6)
C17 C16 C15 116.9(7)
C16 C17 C18 111.5(8)
C19 C18 C17 114.3(9)
C21 C20 C8 114.2(4)
C20 C21 C22 113.0(5)
C23 C22 C21 122.4(9)
C23 C22 C23A 18(2)
C21 C22 C23A 107.2(11)
C22 C23 C24 125.2(14)
C25 C24 C23 108.6(18)
C24 C25 C26 135(2)
C25 C26 C27 139(3)
C28 C27 C26 107(3)
C24A C23A C22 100(2)
C25A C24A C23A 123(3)
C24A C25A C26A 139(3)
C27A C26A C25A 135.7(19)
C26A C27A C28A 136(4)
O1 C29 C35 118.7(5)
O1 C29 C30 116.4(4)
C35 C29 C30 124.9(5)
O2 C30 C31 119.2(5)
O2 C30 C29 116.1(4)
C31 C30 C29 124.7(5)
C32 C31 C30 131.2(6)
C33 C32 C31 130.8(7)
C32 C33 C34 126.9(7)
C33 C34 C35 130.1(7)
C34 C35 C29 131.3(6)
O4 C36 C37 119.9(4)
O4 C36 C42 116.2(4)
C37 C36 C42 123.9(4)
C38 C37 C36 132.7(5)
C39 C38 C37 131.5(5)
C38 C39 C40 124.5(5)
C41 C40 C39 130.5(5)
C40 C41 C42 132.1(5)
O3 C42 C41 119.4(4)
O3 C42 C36 115.9(4)
C41 C42 C36 124.6(4)

loop_
_geom_bond_atom_site_label_1
_geom_bond_atom_site_label_2
_geom_bond_distance
Zn1 O4 2.060(3)
Zn1 O1 2.083(3)
Zn1 O2 2.090(3)
Zn1 O3 2.099(3)
Zn1 N2 2.131(3)
Zn1 N1 2.150(3)
O1 C29 1.267(5)
O2 C30 1.260(5)
O3 C42 1.281(5)
O4 C36 1.274(5)
N1 C1 1.332(5)
N1 C5 1.348(5)
N2 C6 1.341(5)
N2 C10 1.346(5)
C1 C2 1.390(6)
C2 C3 1.373(6)
C3 C4 1.384(6)
C3 C11 1.497(6)
C4 C5 1.370(5)
C5 C6 1.485(5)
C6 C7 1.388(5)
C7 C8 1.389(6)
C8 C9 1.377(6)
C8 C20 1.502(6)
C9 C10 1.366(6)
C11 C12 1.510(6)
C12 C13 1.520(6)
C13 C14 1.498(7)
C14 C15 1.544(7)
C15 C16 1.487(8)
C16 C17 1.464(9)
C17 C18 1.540(11)
C18 C19 1.337(10)
C20 C21 1.488(6)
C21 C22 1.523(7)
C22 C23 1.380(10)
C22 C23A 1.61(3)
C23 C24 1.404(10)
C24 C25 1.316(10)
C25 C26 1.330(17)
C26 C27 1.405(18)
C27 C28 1.335(18)
C23A C24A 1.368(10)
C24A C25A 1.360(10)
C25A C26A 1.45(2)
C26A C27A 1.42(2)
C27A C28A 1.63(5)
C29 C35 1.405(7)
C29 C30 1.466(6)
C30 C31 1.416(6)
C31 C32 1.378(8)
C32 C33 1.336(10)
C33 C34 1.360(10)
C34 C35 1.385(8)
C36 C37 1.409(6)
C36 C42 1.472(6)
C37 C38 1.379(7)
C38 C39 1.351(7)
C39 C40 1.399(7)
C40 C41 1.375(7)
C41 C42 1.420(6)

loop_
_geom_torsion_atom_site_label_1
_geom_torsion_atom_site_label_2
_geom_torsion_atom_site_label_3
_geom_torsion_atom_site_label_4
_geom_torsion
O4 Zn1 O1 C29 -82.8(3)
O2 Zn1 O1 C29 7.6(3)
O3 Zn1 O1 C29 -160.3(3)
N2 Zn1 O1 C29 57.7(6)
N1 Zn1 O1 C29 107.6(3)
O4 Zn1 O2 C30 90.8(3)
O1 Zn1 O2 C30 -6.5(3)
O3 Zn1 O2 C30 45.3(6)
N2 Zn1 O2 C30 -173.7(3)
N1 Zn1 O2 C30 -98.2(3)
O4 Zn1 O3 C42 -10.1(3)
O1 Zn1 O3 C42 86.8(3)
O2 Zn1 O3 C42 36.8(6)
N2 Zn1 O3 C42 -103.6(3)
N1 Zn1 O3 C42 -179.0(3)
O1 Zn1 O4 C36 -81.3(3)
O2 Zn1 O4 C36 -157.9(3)
O3 Zn1 O4 C36 11.0(3)
N2 Zn1 O4 C36 109.4(3)
N1 Zn1 O4 C36 57.0(6)
O4 Zn1 N1 C1 -127.7(5)
O1 Zn1 N1 C1 10.8(3)
O2 Zn1 N1 C1 87.8(3)
O3 Zn1 N1 C1 -83.2(3)
N2 Zn1 N1 C1 177.5(4)
O4 Zn1 N1 C5 49.5(6)
O1 Zn1 N1 C5 -172.0(3)
O2 Zn1 N1 C5 -95.0(3)
O3 Zn1 N1 C5 94.0(3)
N2 Zn1 N1 C5 -5.3(3)
O4 Zn1 N2 C6 -160.6(3)
O1 Zn1 N2 C6 58.8(5)
O2 Zn1 N2 C6 107.0(3)
O3 Zn1 N2 C6 -82.7(3)
N1 Zn1 N2 C6 6.6(3)
O4 Zn1 N2 C10 16.0(3)
O1 Zn1 N2 C10 -124.6(4)
O2 Zn1 N2 C10 -76.4(3)
O3 Zn1 N2 C10 93.9(3)
N1 Zn1 N2 C10 -176.8(3)
C5 N1 C1 C2 0.3(6)
Zn1 N1 C1 C2 177.5(3)
N1 C1 C2 C3 -1.9(7)
C1 C2 C3 C4 1.8(7)
C1 C2 C3 C11 -179.1(4)
C2 C3 C4 C5 -0.3(6)
C11 C3 C4 C5 -179.4(4)
C1 N1 C5 C4 1.3(6)
Zn1 N1 C5 C4 -176.1(3)
C1 N1 C5 C6 -179.2(3)
Zn1 N1 C5 C6 3.4(4)
C3 C4 C5 N1 -1.3(6)
C3 C4 C5 C6 179.2(4)
C10 N2 C6 C7 -2.6(5)
Zn1 N2 C6 C7 174.3(3)
C10 N2 C6 C5 176.2(3)
Zn1 N2 C6 C5 -7.0(4)
N1 C5 C6 N2 2.3(5)
C4 C5 C6 N2 -178.2(3)
N1 C5 C6 C7 -179.0(3)
C4 C5 C6 C7 0.5(6)
N2 C6 C7 C8 0.9(6)
C5 C6 C7 C8 -177.7(4)
C6 C7 C8 C9 1.8(6)
C6 C7 C8 C20 -178.5(4)
C7 C8 C9 C10 -2.8(6)
C20 C8 C9 C10 177.5(4)
C6 N2 C10 C9 1.6(6)
Zn1 N2 C10 C9 -175.0(3)
C8 C9 C10 N2 1.2(7)
C2 C3 C11 C12 -96.7(5)
C4 C3 C11 C12 82.3(5)
C3 C11 C12 C13 -179.8(4)
C11 C12 C13 C14 177.8(4)
C12 C13 C14 C15 -175.3(5)
C13 C14 C15 C16 175.0(6)
C14 C15 C16 C17 -169.9(7)
C15 C16 C17 C18 178.1(8)
C16 C17 C18 C19 179.1(10)
C9 C8 C20 C21 73.5(6)
C7 C8 C20 C21 -106.3(5)
C8 C20 C21 C22 -168.2(4)
C20 C21 C22 C23 -170.0(17)
C20 C21 C22 C23A -180(2)
C21 C22 C23 C24 -172(2)
C23A C22 C23 C24 -140(12)
C22 C23 C24 C25 -110(3)
C23 C24 C25 C26 -160(3)
C24 C25 C26 C27 -159(4)
C25 C26 C27 C28 -51(5)
C23 C22 C23A C24A 43(7)
C21 C22 C23A C24A -166(3)
C22 C23A C24A C25A -138(4)
C23A C24A C25A C26A 41(8)
C24A C25A C26A C27A 55(8)
C25A C26A C27A C28A 119(4)
Zn1 O1 C29 C35 170.9(4)
Zn1 O1 C29 C30 -7.7(5)
Zn1 O2 C30 C31 -175.4(3)
Zn1 O2 C30 C29 4.7(5)
O1 C29 C30 O2 2.1(6)
C35 C29 C30 O2 -176.4(4)
O1 C29 C30 C31 -177.9(4)
C35 C29 C30 C31 3.6(8)
O2 C30 C31 C32 175.6(6)
C29 C30 C31 C32 -4.4(9)
C30 C31 C32 C33 3.4(13)
C31 C32 C33 C34 -2.4(16)
C32 C33 C34 C35 2.5(17)
C33 C34 C35 C29 -1.7(14)
O1 C29 C35 C34 -179.5(7)
C30 C29 C35 C34 -1.0(10)
Zn1 O4 C36 C37 169.3(3)
Zn1 O4 C36 C42 -10.2(5)
O4 C36 C37 C38 -178.6(5)
C42 C36 C37 C38 0.9(8)
C36 C37 C38 C39 -2.2(10)
C37 C38 C39 C40 -0.5(9)
C38 C39 C40 C41 1.8(9)
C39 C40 C41 C42 1.4(9)
Zn1 O3 C42 C41 -173.1(3)
Zn1 O3 C42 C36 8.1(4)
C40 C41 C42 O3 176.8(4)
C40 C41 C42 C36 -4.6(8)
O4 C36 C42 O3 1.3(5)
C37 C36 C42 O3 -178.3(4)
O4 C36 C42 C41 -177.4(4)
C37 C36 C42 C41 3.0(6)
